data_2204483
loop_
_publ_author_name
'Ali, Hapipah M.'
'Khamis, Nur Ashikin'
'Yamin, Bohari M.'

_publ_section_title
;{2'-[1-(5-Bromo-2-oxidophenyl)ethylidene]benzohydrazidato(2--)}tris(pyridine)nickel(II)]
 pyridine solvate
;
_journal_issue 11
_journal_name_full 'Acta Crystallographica Section E'
_journal_page_first m1708
_journal_page_last m1709
_journal_paper_doi 10.1107/S1600536804026522
_journal_volume 60
_journal_year 2004
_chemical_formula_iupac '[Ni (C15 H10 Br Cl N2 O2) (C5 H5 N)3], C5 H5 N'
_chemical_formula_moiety 'C30 H25 Br Cl N5 Ni O2, C5 H5 N'
_chemical_formula_sum 'C35 H30 Br Cl N6 Ni O2'
_chemical_formula_weight 740.72
_chemical_name_systematic
;
{2'-[1-(5-Bromo-2-
oxidophenyl)ethylidene]benzohydrazidato(2-)}tris(pyridine)nickel(II)]
pyridine solvate
;
_space_group_IT_number 14
_symmetry_cell_setting monoclinic
_symmetry_space_group_name_Hall '-P 2yn'
_symmetry_space_group_name_H-M 'P 1 21/n 1'
_atom_sites_solution_hydrogens geom
_atom_sites_solution_primary direct
_atom_sites_solution_secondary difmap
_audit_creation_method SHELXL-97
_cell_angle_alpha 90.00
_cell_angle_beta 90.907(5)
_cell_angle_gamma 90.00
_cell_formula_units_Z 4
_cell_length_a 12.587(3)
_cell_length_b 21.037(5)
_cell_length_c 12.738(3)
_cell_measurement_reflns_used 826
_cell_measurement_temperature 273(2)
_cell_measurement_theta_max 25.9
_cell_measurement_theta_min 1.87
_cell_volume 3372.5(14)
_computing_cell_refinement 'SAINT (Siemens, 1996)'
_computing_data_collection 'SMART (Siemens, 1996)'
_computing_data_reduction SAINT
_computing_molecular_graphics SHELXTL
_computing_publication_material 'SHELXTL, PARST (Nardelli, 1995) and PLATON (Spek, 2003)'
_computing_structure_refinement 'SHELXTL (Sheldrick, 1997)'
_computing_structure_solution 'SHELXTL (Sheldrick, 1997)'
_diffrn_ambient_temperature 273(2)
_diffrn_detector_area_resol_mean 83.66
_diffrn_measured_fraction_theta_full 0.99
_diffrn_measured_fraction_theta_max 0.99
_diffrn_measurement_device_type 'Bruker SMART APEX CCD area-detector'
_diffrn_measurement_method \w
_diffrn_radiation_monochromator graphite
_diffrn_radiation_source 'fine-focus sealed tube'
_diffrn_radiation_type MoK\a
_diffrn_radiation_wavelength 0.71073
_diffrn_reflns_av_R_equivalents 0.0386
_diffrn_reflns_av_sigmaI/netI 0.0513
_diffrn_reflns_limit_h_max 14
_diffrn_reflns_limit_h_min -15
_diffrn_reflns_limit_k_max 24
_diffrn_reflns_limit_k_min -25
_diffrn_reflns_limit_l_max 15
_diffrn_reflns_limit_l_min -12
_diffrn_reflns_number 17985
_diffrn_reflns_theta_full 25.9
_diffrn_reflns_theta_max 25.9
_diffrn_reflns_theta_min 1.87
_diffrn_standards_decay_% 0
_diffrn_standards_interval_count 0
_diffrn_standards_interval_time 0
_diffrn_standards_number 0
_exptl_absorpt_coefficient_mu 1.880
_exptl_absorpt_correction_T_max 0.713
_exptl_absorpt_correction_T_min 0.638
_exptl_absorpt_correction_type multi-scan
_exptl_absorpt_process_details '(SADABS; Sheldrick, 1996)'
_exptl_crystal_colour red
_exptl_crystal_density_diffrn 1.459
_exptl_crystal_density_method 'not measured'
_exptl_crystal_description block
_exptl_crystal_F_000 1512
_exptl_crystal_size_max 0.25
_exptl_crystal_size_mid 0.19
_exptl_crystal_size_min 0.18
_refine_diff_density_max 0.592
_refine_diff_density_min -0.214
_refine_ls_extinction_method none
_refine_ls_goodness_of_fit_ref 1.005
_refine_ls_hydrogen_treatment mixed
_refine_ls_matrix_type full
_refine_ls_number_parameters 415
_refine_ls_number_reflns 6623
_refine_ls_number_restraints 0
_refine_ls_restrained_S_all 1.005
_refine_ls_R_factor_all 0.1083
_refine_ls_R_factor_gt 0.0588
_refine_ls_shift/su_max 0.000
_refine_ls_shift/su_mean 0.000
_refine_ls_structure_factor_coef Fsqd
_refine_ls_weighting_details 'calc w = 1/[\s^2^(Fo^2^)+(0.0626P)^2^+0.7524P] where P = (Fo^2^+2Fc^2^)/3'
_refine_ls_weighting_scheme calc
_refine_ls_wR_factor_gt 0.1175
_refine_ls_wR_factor_ref 0.1369
_reflns_number_gt 4038
_reflns_number_total 6623
_reflns_threshold_expression I>2\s(I)
_cod_data_source_file cv6397.cif
_cod_data_source_block I
_cod_original_cell_volume 3372.5(13)
_cod_original_sg_symbol_H-M 'P 21/n'
_cod_database_code 2204483
_cod_database_fobs_code 2204483

loop_
_symmetry_equiv_pos_as_xyz
'x, y, z'
'-x+1/2, y+1/2, -z+1/2'
'-x, -y, -z'
'x-1/2, -y-1/2, z-1/2'

loop_
_atom_site_label
_atom_site_fract_x
_atom_site_fract_y
_atom_site_fract_z
_atom_site_U_iso_or_equiv
_atom_site_adp_type
_atom_site_calc_flag
_atom_site_refinement_flags
_atom_site_occupancy
_atom_site_type_symbol
Ni1 0.18359(4) 0.25377(2) 0.29734(4) 0.05335(17) Uani d . 1 Ni
Br2 0.14207(5) -0.06726(2) 0.54090(4) 0.0920(2) Uani d . 1 Br
Cl1 0.40754(12) 0.57526(6) 0.65722(12) 0.1029(5) Uani d . 1 Cl
O1 0.2243(2) 0.34138(12) 0.35147(19) 0.0578(7) Uani d . 1 O
O2 0.1575(2) 0.16331(13) 0.2656(2) 0.0623(7) Uani d . 1 O
N1 0.2764(2) 0.28242(15) 0.4979(2) 0.0525(8) Uani d . 1 N
N2 0.2372(2) 0.23026(15) 0.4419(2) 0.0509(8) Uani d . 1 N
N3 0.1269(3) 0.28291(18) 0.1496(3) 0.0599(9) Uani d . 1 N
N4 0.3419(3) 0.24812(17) 0.2309(2) 0.0578(8) Uani d . 1 N
N5 0.0211(3) 0.26907(18) 0.3498(2) 0.0617(9) Uani d . 1 N
N6 0.4536(9) 0.9919(4) 0.6513(6) 0.166(3) Uani d . 1 N
C1 0.3037(4) 0.4510(2) 0.4439(3) 0.0699(12) Uani d . 1 C
H1B 0.2817 0.4520 0.3739 0.084 Uiso calc R 1 H
C2 0.3365(4) 0.5069(2) 0.4930(4) 0.0753(13) Uani d . 1 C
H2A 0.3356 0.5451 0.4564 0.090 Uiso calc R 1 H
C3 0.3699(3) 0.5049(2) 0.5950(4) 0.0719(13) Uani d . 1 C
C4 0.3706(4) 0.4494(3) 0.6493(4) 0.0814(14) Uani d . 1 C
H4A 0.3926 0.4487 0.7193 0.098 Uiso calc R 1 H
C5 0.3388(3) 0.3941(2) 0.6003(3) 0.0712(12) Uani d . 1 C
H5A 0.3412 0.3560 0.6373 0.085 Uiso calc R 1 H
C6 0.3035(3) 0.39429(19) 0.4976(3) 0.0511(9) Uani d . 1 C
C7 0.2653(3) 0.33501(19) 0.4444(3) 0.0509(9) Uani d . 1 C
C8 0.2418(3) 0.1755(2) 0.4881(3) 0.0529(10) Uani d . 1 C
C9 0.2911(3) 0.1692(2) 0.5967(3) 0.0693(12) Uani d . 1 C
H9A 0.3166 0.2100 0.6198 0.104 Uiso calc R 1 H
H9B 0.3494 0.1398 0.5946 0.104 Uiso calc R 1 H
H9C 0.2388 0.1540 0.6445 0.104 Uiso calc R 1 H
C10 0.1974(3) 0.11861(19) 0.4372(3) 0.0520(10) Uani d . 1 C
C11 0.1917(3) 0.06203(19) 0.4963(3) 0.0584(10) Uani d . 1 C
H11A 0.2160 0.0624 0.5656 0.070 Uiso calc R 1 H
C12 0.1519(3) 0.00656(19) 0.4556(4) 0.0620(11) Uani d . 1 C
C13 0.1179(3) 0.0032(2) 0.3530(4) 0.0684(12) Uani d . 1 C
H13A 0.0928 -0.0348 0.3248 0.082 Uiso calc R 1 H
C14 0.1218(3) 0.0572(2) 0.2927(3) 0.0657(11) Uani d . 1 C
H14A 0.0982 0.0549 0.2233 0.079 Uiso calc R 1 H
C15 0.1595(3) 0.1158(2) 0.3305(3) 0.0549(10) Uani d . 1 C
C16 0.0811(3) 0.2426(2) 0.0836(3) 0.0733(12) Uani d . 1 C
H16A 0.0767 0.2000 0.1029 0.088 Uiso calc R 1 H
C17 0.0397(4) 0.2607(3) -0.0125(4) 0.0898(16) Uani d . 1 C
H17A 0.0081 0.2309 -0.0570 0.108 Uiso calc R 1 H
C18 0.0458(4) 0.3224(4) -0.0409(4) 0.102(2) Uani d . 1 C
H19A 0.0183 0.3358 -0.1054 0.123 Uiso calc R 1 H
C19 0.0924(5) 0.3646(3) 0.0253(5) 0.1069(19) Uani d . 1 C
H18A 0.0977 0.4073 0.0074 0.128 Uiso calc R 1 H
C20 0.1316(4) 0.3426(3) 0.1199(4) 0.0851(15) Uani d . 1 C
H20A 0.1634 0.3717 0.1655 0.102 Uiso calc R 1 H
C21 0.3966(4) 0.2995(2) 0.2052(4) 0.0835(14) Uani d . 1 C
H21A 0.3670 0.3391 0.2185 0.100 Uiso calc R 1 H
C22 0.4952(4) 0.2972(3) 0.1598(4) 0.0985(17) Uani d . 1 C
H22A 0.5303 0.3345 0.1421 0.118 Uiso calc R 1 H
C23 0.5404(4) 0.2399(3) 0.1411(4) 0.0882(15) Uani d . 1 C
H23A 0.6074 0.2369 0.1117 0.106 Uiso calc R 1 H
C24 0.4847(4) 0.1868(3) 0.1670(4) 0.0944(16) Uani d . 1 C
H24A 0.5131 0.1467 0.1552 0.113 Uiso calc R 1 H
C25 0.3864(4) 0.1932(2) 0.2105(4) 0.0777(13) Uani d . 1 C
H25A 0.3490 0.1564 0.2265 0.093 Uiso calc R 1 H
C26 -0.0489(4) 0.2231(3) 0.3516(5) 0.1002(18) Uani d . 1 C
H26A -0.0268 0.1821 0.3357 0.120 Uiso calc R 1 H
C27 -0.1535(4) 0.2328(3) 0.3760(6) 0.127(3) Uani d . 1 C
H27A -0.2003 0.1987 0.3771 0.152 Uiso calc R 1 H
C28 -0.1881(4) 0.2911(3) 0.3980(5) 0.111(2) Uani d . 1 C
H28A -0.2587 0.2982 0.4151 0.133 Uiso calc R 1 H
C29 -0.1182(4) 0.3392(3) 0.3949(5) 0.114(2) Uani d . 1 C
H29A -0.1396 0.3806 0.4090 0.137 Uiso calc R 1 H
C30 -0.0145(4) 0.3262(3) 0.3706(4) 0.0911(15) Uani d . 1 C
H30A 0.0333 0.3599 0.3689 0.109 Uiso calc R 1 H
C32 0.5567(10) 0.9831(4) 0.6735(11) 0.155(4) Uani d . 1 C
H32A 0.6034 0.9775 0.6184 0.186 Uiso calc R 1 H
C33 0.5933(7) 0.9820(4) 0.7669(13) 0.162(5) Uani d . 1 C
H33A 0.6663 0.9788 0.7778 0.194 Uiso calc R 1 H
C34 0.5297(10) 0.9855(4) 0.8508(7) 0.154(3) Uani d . 1 C
H34A 0.5568 0.9835 0.9191 0.185 Uiso calc R 1 H
C35 0.4282(8) 0.9920(3) 0.8314(7) 0.127(2) Uani d . 1 C
H35A 0.3811 0.9944 0.8868 0.153 Uiso calc R 1 H
C36 0.3919(6) 0.9952(4) 0.7342(9) 0.132(3) Uani d . 1 C
H36A 0.3192 1.0000 0.7232 0.158 Uiso calc R 1 H

loop_
_atom_site_aniso_label
_atom_site_aniso_U_11
_atom_site_aniso_U_22
_atom_site_aniso_U_33
_atom_site_aniso_U_12
_atom_site_aniso_U_13
_atom_site_aniso_U_23
Ni1 0.0537(3) 0.0622(3) 0.0442(3) -0.0007(3) 0.0020(2) 0.0052(2)
Br2 0.1113(5) 0.0632(3) 0.1020(4) 0.0002(3) 0.0145(3) 0.0170(3)
Cl1 0.1084(11) 0.0870(10) 0.1126(11) -0.0119(8) -0.0171(9) -0.0289(8)
O1 0.0627(17) 0.0643(18) 0.0461(16) -0.0005(14) -0.0023(13) 0.0023(13)
O2 0.0737(19) 0.0644(18) 0.0486(16) -0.0048(15) -0.0012(13) 0.0042(14)
N1 0.051(2) 0.057(2) 0.0490(19) -0.0010(16) -0.0010(15) 0.0043(17)
N2 0.0487(19) 0.057(2) 0.0466(18) 0.0014(15) 0.0033(14) 0.0041(16)
N3 0.056(2) 0.074(2) 0.049(2) 0.0000(18) -0.0010(16) 0.0058(19)
N4 0.057(2) 0.068(2) 0.0487(19) 0.0014(19) 0.0074(15) 0.0073(18)
N5 0.055(2) 0.072(2) 0.057(2) 0.0046(19) 0.0018(16) 0.0154(18)
N6 0.206(9) 0.171(7) 0.121(6) -0.011(7) 0.014(6) -0.020(4)
C1 0.086(3) 0.072(3) 0.052(3) -0.001(3) -0.002(2) 0.001(2)
C2 0.095(4) 0.060(3) 0.071(3) -0.004(2) 0.004(3) -0.001(2)
C3 0.058(3) 0.079(3) 0.078(3) -0.007(2) 0.000(2) -0.014(3)
C4 0.090(4) 0.090(4) 0.063(3) -0.007(3) -0.017(3) -0.007(3)
C5 0.079(3) 0.070(3) 0.064(3) -0.007(2) -0.016(2) 0.005(2)
C6 0.043(2) 0.059(3) 0.052(2) 0.0021(19) 0.0011(18) 0.000(2)
C7 0.041(2) 0.064(3) 0.049(2) 0.0023(19) 0.0052(18) -0.001(2)
C8 0.045(2) 0.062(3) 0.052(2) 0.0033(19) 0.0058(18) 0.004(2)
C9 0.074(3) 0.071(3) 0.062(3) -0.003(2) -0.010(2) 0.012(2)
C10 0.044(2) 0.059(3) 0.053(2) 0.0059(19) 0.0093(18) 0.006(2)
C11 0.053(2) 0.060(3) 0.062(3) 0.007(2) 0.008(2) 0.006(2)
C12 0.061(3) 0.055(3) 0.070(3) 0.004(2) 0.015(2) 0.006(2)
C13 0.072(3) 0.055(3) 0.079(3) -0.005(2) 0.012(2) -0.009(2)
C14 0.066(3) 0.064(3) 0.067(3) -0.002(2) 0.005(2) -0.004(2)
C15 0.048(2) 0.062(3) 0.056(3) 0.002(2) 0.0104(18) 0.001(2)
C16 0.061(3) 0.098(4) 0.061(3) -0.003(3) -0.001(2) 0.003(3)
C17 0.068(3) 0.139(5) 0.063(3) 0.008(3) -0.011(2) -0.014(3)
C18 0.089(4) 0.158(6) 0.060(3) 0.025(4) -0.009(3) 0.029(4)
C19 0.113(5) 0.125(5) 0.082(4) -0.001(4) -0.019(3) 0.041(4)
C20 0.095(4) 0.096(4) 0.064(3) -0.007(3) -0.011(3) 0.015(3)
C21 0.079(4) 0.073(3) 0.100(4) -0.005(3) 0.030(3) 0.001(3)
C22 0.084(4) 0.096(4) 0.117(5) -0.020(3) 0.038(3) -0.005(3)
C23 0.070(3) 0.114(4) 0.082(3) -0.006(3) 0.030(3) -0.005(3)
C24 0.081(4) 0.094(4) 0.110(4) 0.013(3) 0.036(3) -0.004(3)
C25 0.071(3) 0.075(3) 0.089(3) 0.004(3) 0.024(3) 0.007(3)
C26 0.064(3) 0.076(3) 0.161(6) 0.006(3) 0.022(3) 0.031(4)
C27 0.064(4) 0.098(4) 0.221(8) 0.003(3) 0.031(4) 0.066(5)
C28 0.059(4) 0.135(6) 0.139(5) 0.023(4) 0.032(3) 0.061(4)
C29 0.070(4) 0.103(5) 0.170(6) 0.021(3) 0.029(4) -0.003(4)
C30 0.075(4) 0.081(4) 0.118(4) -0.002(3) 0.021(3) -0.005(3)
C32 0.141(9) 0.109(6) 0.219(12) -0.019(7) 0.101(8) -0.043(8)
C33 0.073(5) 0.124(6) 0.288(15) 0.001(4) -0.017(8) -0.067(10)
C34 0.159(9) 0.164(8) 0.138(8) 0.032(7) -0.052(7) -0.045(6)
C35 0.122(7) 0.134(6) 0.127(7) 0.034(5) 0.043(5) -0.004(5)
C36 0.076(5) 0.158(7) 0.161(8) 0.000(4) -0.015(5) 0.013(6)

loop_
_atom_type_symbol
_atom_type_description
_atom_type_scat_dispersion_real
_atom_type_scat_dispersion_imag
_atom_type_scat_source
C C 0.0033 0.0016 'International Tables Vol C Tables 4.2.6.8 and 6.1.1.4'
H H 0.0000 0.0000 'International Tables Vol C Tables 4.2.6.8 and 6.1.1.4'
N N 0.0061 0.0033 'International Tables Vol C Tables 4.2.6.8 and 6.1.1.4'
O O 0.0106 0.0060 'International Tables Vol C Tables 4.2.6.8 and 6.1.1.4'
Cl Cl 0.1484 0.1585 'International Tables Vol C Tables 4.2.6.8 and 6.1.1.4'
Ni Ni 0.3393 1.1124 'International Tables Vol C Tables 4.2.6.8 and 6.1.1.4'
Br Br -0.2901 2.4595 'International Tables Vol C Tables 4.2.6.8 and 6.1.1.4'

loop_
_geom_angle_atom_site_label_1
_geom_angle_atom_site_label_2
_geom_angle_atom_site_label_3
_geom_angle
_geom_angle_publ_flag
O2 Ni1 N2 90.20(12) yes
O2 Ni1 O1 170.35(11) yes
N2 Ni1 O1 80.38(12) yes
O2 Ni1 N3 92.50(13) yes
N2 Ni1 N3 177.17(14) yes
O1 Ni1 N3 96.96(13) yes
O2 Ni1 N4 91.06(13) yes
N2 Ni1 N4 92.69(12) yes
O1 Ni1 N4 87.35(12) yes
N3 Ni1 N4 88.13(12) yes
O2 Ni1 N5 92.93(13) yes
N2 Ni1 N5 93.37(12) yes
O1 Ni1 N5 89.70(13) yes
N3 Ni1 N5 85.62(12) yes
N4 Ni1 N5 172.72(13) yes
C7 O1 Ni1 108.2(2) ?
C15 O2 Ni1 127.7(3) ?
C7 N1 N2 111.5(3) ?
C8 N2 N1 117.0(3) ?
C8 N2 Ni1 130.3(3) ?
N1 N2 Ni1 112.7(2) ?
C20 N3 C16 116.9(4) ?
C20 N3 Ni1 121.5(3) ?
C16 N3 Ni1 121.5(3) ?
C25 N4 C21 116.4(4) ?
C25 N4 Ni1 121.4(3) ?
C21 N4 Ni1 122.2(3) ?
C26 N5 C30 116.2(4) ?
C26 N5 Ni1 122.0(3) ?
C30 N5 Ni1 121.4(3) ?
C36 N6 C32 114.8(8) ?
C6 C1 C2 120.9(4) ?
C6 C1 H1B 119.6 ?
C2 C1 H1B 119.6 ?
C3 C2 C1 119.2(4) ?
C3 C2 H2A 120.4 ?
C1 C2 H2A 120.4 ?
C4 C3 C2 120.9(4) ?
C4 C3 Cl1 120.0(4) ?
C2 C3 Cl1 119.1(4) ?
C3 C4 C5 119.8(4) ?
C3 C4 H4A 120.1 ?
C5 C4 H4A 120.1 ?
C6 C5 C4 121.1(4) ?
C6 C5 H5A 119.5 ?
C4 C5 H5A 119.5 ?
C1 C6 C5 118.2(4) ?
C1 C6 C7 120.1(4) ?
C5 C6 C7 121.7(4) ?
O1 C7 N1 127.2(4) ?
O1 C7 C6 116.7(3) ?
N1 C7 C6 116.1(3) ?
N2 C8 C10 120.7(3) ?
N2 C8 C9 120.6(4) ?
C10 C8 C9 118.7(4) ?
C8 C9 H9A 109.5 ?
C8 C9 H9B 109.5 ?
H9A C9 H9B 109.5 ?
C8 C9 H9C 109.5 ?
H9A C9 H9C 109.5 ?
H9B C9 H9C 109.5 ?
C11 C10 C15 116.8(4) ?
C11 C10 C8 118.4(4) ?
C15 C10 C8 124.8(4) ?
C12 C11 C10 122.6(4) ?
C12 C11 H11A 118.7 ?
C10 C11 H11A 118.7 ?
C11 C12 C13 120.8(4) ?
C11 C12 Br2 120.5(3) ?
C13 C12 Br2 118.7(3) ?
C14 C13 C12 118.5(4) ?
C14 C13 H13A 120.7 ?
C12 C13 H13A 120.7 ?
C13 C14 C15 123.4(4) ?
C13 C14 H14A 118.3 ?
C15 C14 H14A 118.3 ?
O2 C15 C14 117.1(4) ?
O2 C15 C10 125.0(4) ?
C14 C15 C10 117.9(4) ?
N3 C16 C17 122.9(5) ?
N3 C16 H16A 118.5 ?
C17 C16 H16A 118.5 ?
C18 C17 C16 118.8(5) ?
C18 C17 H17A 120.6 ?
C16 C17 H17A 120.6 ?
C19 C18 C17 119.4(5) ?
C19 C18 H19A 120.3 ?
C17 C18 H19A 120.3 ?
C18 C19 C20 118.1(6) ?
C18 C19 H18A 120.9 ?
C20 C19 H18A 120.9 ?
N3 C20 C19 123.9(5) ?
N3 C20 H20A 118.1 ?
C19 C20 H20A 118.1 ?
N4 C21 C22 123.3(5) ?
N4 C21 H21A 118.3 ?
C22 C21 H21A 118.3 ?
C23 C22 C21 119.2(5) ?
C23 C22 H22A 120.4 ?
C21 C22 H22A 120.4 ?
C22 C23 C24 117.9(5) ?
C22 C23 H23A 121.1 ?
C24 C23 H23A 121.1 ?
C23 C24 C25 119.3(5) ?
C23 C24 H24A 120.4 ?
C25 C24 H24A 120.4 ?
N4 C25 C24 123.9(5) ?
N4 C25 H25A 118.1 ?
C24 C25 H25A 118.1 ?
N5 C26 C27 122.8(5) ?
N5 C26 H26A 118.6 ?
C27 C26 H26A 118.6 ?
C28 C27 C26 120.2(6) ?
C28 C27 H27A 119.9 ?
C26 C27 H27A 119.9 ?
C27 C28 C29 118.1(5) ?
C27 C28 H28A 121.0 ?
C29 C28 H28A 121.0 ?
C28 C29 C30 118.8(6) ?
C28 C29 H29A 120.6 ?
C30 C29 H29A 120.6 ?
N5 C30 C29 123.9(5) ?
N5 C30 H30A 118.1 ?
C29 C30 H30A 118.1 ?
C33 C32 N6 122.4(10) ?
C33 C32 H32A 118.8 ?
N6 C32 H32A 118.8 ?
C32 C33 C34 122.1(10) ?
C32 C33 H33A 118.9 ?
C34 C33 H33A 118.9 ?
C35 C34 C33 116.6(9) ?
C35 C34 H34A 121.7 ?
C33 C34 H34A 121.7 ?
C34 C35 C36 120.5(8) ?
C34 C35 H35A 119.7 ?
C36 C35 H35A 119.7 ?
C35 C36 N6 123.4(7) ?
C35 C36 H36A 118.3 ?
N6 C36 H36A 118.3 ?

loop_
_geom_bond_atom_site_label_1
_geom_bond_atom_site_label_2
_geom_bond_distance
_geom_bond_publ_flag
Ni1 O2 1.973(3) yes
Ni1 N2 2.012(3) yes
Ni1 O1 2.030(3) yes
Ni1 N3 2.095(3) yes
Ni1 N4 2.180(3) yes
Ni1 N5 2.186(3) yes
Br2 C12 1.900(4) yes
Cl1 C3 1.741(5) yes
O1 C7 1.290(4) yes
O2 C15 1.298(5) yes
N1 C7 1.307(5) yes
N1 N2 1.394(4) yes
N2 C8 1.295(5) yes
N3 C20 1.313(5) ?
N3 C16 1.320(5) ?
N4 C25 1.311(5) ?
N4 C21 1.325(5) ?
N5 C26 1.308(6) ?
N5 C30 1.311(6) ?
N6 C36 1.322(9) ?
N6 C32 1.338(12) ?
C1 C6 1.374(5) ?
C1 C2 1.391(6) ?
C1 H1B 0.9300 ?
C2 C3 1.360(6) ?
C2 H2A 0.9300 ?
C3 C4 1.357(6) ?
C4 C5 1.377(6) ?
C4 H4A 0.9300 ?
C5 C6 1.376(5) ?
C5 H5A 0.9300 ?
C6 C7 1.495(5) ?
C8 C10 1.467(5) ?
C8 C9 1.512(5) ?
C9 H9A 0.9600 ?
C9 H9B 0.9600 ?
C9 H9C 0.9600 ?
C10 C11 1.410(5) ?
C10 C15 1.435(5) ?
C11 C12 1.369(5) ?
C11 H11A 0.9300 ?
C12 C13 1.371(6) ?
C13 C14 1.373(6) ?
C13 H13A 0.9300 ?
C14 C15 1.402(5) ?
C14 H14A 0.9300 ?
C16 C17 1.377(6) ?
C16 H16A 0.9300 ?
C17 C18 1.351(8) ?
C17 H17A 0.9300 ?
C18 C19 1.351(8) ?
C18 H19A 0.9300 ?
C19 C20 1.376(6) ?
C19 H18A 0.9300 ?
C20 H20A 0.9300 ?
C21 C22 1.379(6) ?
C21 H21A 0.9300 ?
C22 C23 1.356(7) ?
C22 H22A 0.9300 ?
C23 C24 1.361(7) ?
C23 H23A 0.9300 ?
C24 C25 1.371(6) ?
C24 H24A 0.9300 ?
C25 H25A 0.9300 ?
C26 C27 1.373(7) ?
C26 H26A 0.9300 ?
C27 C28 1.332(8) ?
C27 H27A 0.9300 ?
C28 C29 1.342(7) ?
C28 H28A 0.9300 ?
C29 C30 1.374(6) ?
C29 H29A 0.9300 ?
C30 H30A 0.9300 ?
C32 C33 1.269(12) ?
C32 H32A 0.9300 ?
C33 C34 1.347(12) ?
C33 H33A 0.9300 ?
C34 C35 1.305(10) ?
C34 H34A 0.9300 ?
C35 C36 1.314(9) ?
C35 H35A 0.9300 ?
C36 H36A 0.9300 ?

loop_
_geom_hbond_atom_site_label_D
_geom_hbond_atom_site_label_H
_geom_hbond_atom_site_label_A
_geom_hbond_site_symmetry_A
_geom_hbond_distance_DH
_geom_hbond_distance_HA
_geom_hbond_distance_DA
_geom_hbond_angle_DHA
_geom_hbond_publ_flag
C1 H1B O1 1_555 0.93 2.45 2.768(5) 100 no
C9 H9A N1 1_555 0.96 2.23 2.697(5) 109 yes
C16 H16A O2 1_555 0.93 2.42 3.002(5) 120 yes
C20 H20A O1 1_555 0.93 2.56 3.154(6) 122 yes
C21 H21A O1 1_555 0.93 2.49 3.014(6) 116 yes
C25 H25A O2 1_555 0.93 2.47 3.044(6) 120 yes
C26 H26A O2 1_555 0.93 2.53 3.102(6) 120 yes
C30 H30A O1 1_555 0.93 2.45 3.037(6) 121 yes

loop_
_geom_torsion_atom_site_label_1
_geom_torsion_atom_site_label_2
_geom_torsion_atom_site_label_3
_geom_torsion_atom_site_label_4
_geom_torsion
O2 Ni1 O1 C7 -9.8(7)
N2 Ni1 O1 C7 2.6(2)
N3 Ni1 O1 C7 -178.4(2)
N4 Ni1 O1 C7 -90.6(2)
N5 Ni1 O1 C7 96.0(2)
N2 Ni1 O2 C15 10.9(3)
O1 Ni1 O2 C15 23.1(8)
N3 Ni1 O2 C15 -168.3(3)
N4 Ni1 O2 C15 103.6(3)
N5 Ni1 O2 C15 -82.5(3)
C7 N1 N2 C8 -178.6(3)
C7 N1 N2 Ni1 2.4(3)
O2 Ni1 N2 C8 -3.7(3)
O1 Ni1 N2 C8 178.4(3)
N3 Ni1 N2 C8 159(2)
N4 Ni1 N2 C8 -94.7(3)
N5 Ni1 N2 C8 89.3(3)
O2 Ni1 N2 N1 175.2(2)
O1 Ni1 N2 N1 -2.8(2)
N3 Ni1 N2 N1 -22(3)
N4 Ni1 N2 N1 84.1(2)
N5 Ni1 N2 N1 -91.9(2)
O2 Ni1 N3 C20 -175.0(4)
N2 Ni1 N3 C20 23(3)
O1 Ni1 N3 C20 3.1(4)
N4 Ni1 N3 C20 -84.0(4)
N5 Ni1 N3 C20 92.3(4)
O2 Ni1 N3 C16 7.6(3)
N2 Ni1 N3 C16 -155(2)
O1 Ni1 N3 C16 -174.3(3)
N4 Ni1 N3 C16 98.6(3)
N5 Ni1 N3 C16 -85.1(3)
O2 Ni1 N4 C25 -13.6(3)
N2 Ni1 N4 C25 76.6(3)
O1 Ni1 N4 C25 156.9(3)
N3 Ni1 N4 C25 -106.1(3)
N5 Ni1 N4 C25 -136.8(10)
O2 Ni1 N4 C21 163.8(3)
N2 Ni1 N4 C21 -106.0(4)
O1 Ni1 N4 C21 -25.7(3)
N3 Ni1 N4 C21 71.2(4)
N5 Ni1 N4 C21 40.5(12)
O2 Ni1 N5 C26 1.2(4)
N2 Ni1 N5 C26 -89.1(4)
O1 Ni1 N5 C26 -169.5(4)
N3 Ni1 N5 C26 93.6(4)
N4 Ni1 N5 C26 124.3(11)
O2 Ni1 N5 C30 -171.6(4)
N2 Ni1 N5 C30 98.1(4)
O1 Ni1 N5 C30 17.7(4)
N3 Ni1 N5 C30 -79.2(4)
N4 Ni1 N5 C30 -48.4(12)
C6 C1 C2 C3 0.8(7)
C1 C2 C3 C4 -0.6(7)
C1 C2 C3 Cl1 -178.3(4)
C2 C3 C4 C5 1.0(7)
Cl1 C3 C4 C5 178.7(4)
C3 C4 C5 C6 -1.7(7)
C2 C1 C6 C5 -1.4(6)
C2 C1 C6 C7 178.4(4)
C4 C5 C6 C1 1.9(6)
C4 C5 C6 C7 -178.0(4)
Ni1 O1 C7 N1 -2.2(4)
Ni1 O1 C7 C6 178.5(2)
N2 N1 C7 O1 -0.1(5)
N2 N1 C7 C6 179.2(3)
C1 C6 C7 O1 -6.4(5)
C5 C6 C7 O1 173.5(3)
C1 C6 C7 N1 174.2(4)
C5 C6 C7 N1 -5.9(5)
N1 N2 C8 C10 176.8(3)
Ni1 N2 C8 C10 -4.4(5)
N1 N2 C8 C9 -1.9(5)
Ni1 N2 C8 C9 176.9(3)
N2 C8 C10 C11 -171.6(3)
C9 C8 C10 C11 7.1(5)
N2 C8 C10 C15 8.8(6)
C9 C8 C10 C15 -172.5(3)
C15 C10 C11 C12 -0.2(5)
C8 C10 C11 C12 -179.8(4)
C10 C11 C12 C13 1.8(6)
C10 C11 C12 Br2 -177.9(3)
C11 C12 C13 C14 -1.9(6)
Br2 C12 C13 C14 177.8(3)
C12 C13 C14 C15 0.5(6)
Ni1 O2 C15 C14 170.1(3)
Ni1 O2 C15 C10 -10.1(5)
C13 C14 C15 O2 -179.1(4)
C13 C14 C15 C10 1.1(6)
C11 C10 C15 O2 179.0(3)
C8 C10 C15 O2 -1.4(6)
C11 C10 C15 C14 -1.2(5)
C8 C10 C15 C14 178.4(4)
C20 N3 C16 C17 0.1(7)
Ni1 N3 C16 C17 177.6(3)
N3 C16 C17 C18 -0.1(7)
C16 C17 C18 C19 0.1(8)
C17 C18 C19 C20 -0.2(9)
C16 N3 C20 C19 -0.2(7)
Ni1 N3 C20 C19 -177.7(4)
C18 C19 C20 N3 0.2(9)
C25 N4 C21 C22 -0.2(7)
Ni1 N4 C21 C22 -177.7(4)
N4 C21 C22 C23 -1.0(8)
C21 C22 C23 C24 1.1(9)
C22 C23 C24 C25 -0.1(8)
C21 N4 C25 C24 1.2(7)
Ni1 N4 C25 C24 178.8(4)
C23 C24 C25 N4 -1.1(8)
C30 N5 C26 C27 -1.3(8)
Ni1 N5 C26 C27 -174.5(5)
N5 C26 C27 C28 0.7(10)
C26 C27 C28 C29 0.4(10)
C27 C28 C29 C30 -0.8(10)
C26 N5 C30 C29 0.9(8)
Ni1 N5 C30 C29 174.1(4)
C28 C29 C30 N5 0.2(9)
C36 N6 C32 C33 -4.3(14)
N6 C32 C33 C34 4.6(17)
C32 C33 C34 C35 -2.0(15)
C33 C34 C35 C36 -0.4(13)
C34 C35 C36 N6 0.3(13)
C32 N6 C36 C35 1.9(13)
